data_1502684
loop_
_publ_author_name
'Hwang, In-Chul'
'Heo, Sung Woo'
'Singh, N. Jiten'
'Lee, Jung Woo'
'Chun, Young'
'Baek, Seung Bin'
'Jin, Kyeong Sik'
'Ree, Moonhor'
'Lee, Hee Cheon'
'Kim, Seung Bin'
'Kim, Kwang S.'

_publ_section_title
;
 Self-assembled thermally highly stable 1-dimensional proton arrays.
;
_journal_issue 21
_journal_name_full 'The journal of physical chemistry. B'
_journal_page_first 7216
_journal_page_last 7221
_journal_paper_doi 10.1021/jp101990f
_journal_volume 114
_journal_year 2010
_chemical_formula_moiety 'C30 H21 O2, Au Cl4'
_chemical_formula_sum 'C30 H21 Au Cl4 O2'
_chemical_formula_weight 752.23
_chemical_name_common H(C15H10O)2_AuCl4
_chemical_name_systematic
;
 Bis(9-Antraldehyde)hydrolium tetrachloricauric
;
_space_group_IT_number 2
_symmetry_cell_setting triclinic
_symmetry_space_group_name_Hall '-P 1'
_symmetry_space_group_name_H-M 'P -1'
_atom_sites_solution_hydrogens geom
_atom_sites_solution_primary direct
_atom_sites_solution_secondary difmap
_audit_creation_method SHELXL-97
_cell_angle_alpha 100.5830(10)
_cell_angle_beta 90.8680(10)
_cell_angle_gamma 102.6420(10)
_cell_formula_units_Z 2
_cell_length_a 7.5854(6)
_cell_length_b 10.1921(9)
_cell_length_c 17.4297(14)
_cell_measurement_reflns_used 6262
_cell_measurement_temperature 243(2)
_cell_measurement_theta_max 25.643
_cell_measurement_theta_min 2.195
_cell_volume 1290.32(18)
_computing_cell_refinement 'Bruker SMART'
_computing_data_collection 'Bruker SMART'
_computing_data_reduction 'Bruker SAINT'
_computing_molecular_graphics 'Bruker SHELXTL'
_computing_publication_material 'Bruker SHELXTL'
_computing_structure_refinement 'SHELXL-97 (Sheldrick, 1997)'
_computing_structure_solution 'SHELXS-97 (Sheldrick, 1990)'
_diffrn_ambient_temperature 243(2)
_diffrn_measured_fraction_theta_full 0.988
_diffrn_measured_fraction_theta_max 0.988
_diffrn_measurement_device_type 'CCD area detector'
_diffrn_measurement_method 'phi and omega scans'
_diffrn_radiation_monochromator graphite
_diffrn_radiation_source 'fine-focus sealed tube'
_diffrn_radiation_type MoK\a
_diffrn_radiation_wavelength 0.71073
_diffrn_reflns_av_R_equivalents 0.0353
_diffrn_reflns_av_sigmaI/netI 0.0445
_diffrn_reflns_limit_h_max 9
_diffrn_reflns_limit_h_min -9
_diffrn_reflns_limit_k_max 12
_diffrn_reflns_limit_k_min -12
_diffrn_reflns_limit_l_max 21
_diffrn_reflns_limit_l_min -21
_diffrn_reflns_number 19809
_diffrn_reflns_theta_full 26.40
_diffrn_reflns_theta_max 26.40
_diffrn_reflns_theta_min 1.19
_exptl_absorpt_coefficient_mu 6.143
_exptl_absorpt_correction_T_max 1.000000
_exptl_absorpt_correction_T_min 0.756943
_exptl_absorpt_correction_type empirical
_exptl_absorpt_process_details 'SADABS; Bruker, 1998'
_exptl_crystal_colour red
_exptl_crystal_density_diffrn 1.936
_exptl_crystal_density_method 'not measured'
_exptl_crystal_description plate
_exptl_crystal_F_000 728
_exptl_crystal_size_max 0.20
_exptl_crystal_size_mid 0.10
_exptl_crystal_size_min 0.08
_refine_diff_density_max 2.063
_refine_diff_density_min -1.086
_refine_diff_density_rms 0.138
_refine_ls_extinction_method none
_refine_ls_goodness_of_fit_ref 0.987
_refine_ls_hydrogen_treatment constr
_refine_ls_matrix_type full
_refine_ls_number_parameters 339
_refine_ls_number_reflns 5244
_refine_ls_number_restraints 0
_refine_ls_restrained_S_all 0.987
_refine_ls_R_factor_all 0.0517
_refine_ls_R_factor_gt 0.0321
_refine_ls_shift/su_max 0.000
_refine_ls_shift/su_mean 0.000
_refine_ls_structure_factor_coef Fsqd
_refine_ls_weighting_details 'calc w=1/[\s^2^(Fo^2^)+(0.0464P)^2^+0.0000P] where P=(Fo^2^+2Fc^2^)/3'
_refine_ls_weighting_scheme calc
_refine_ls_wR_factor_gt 0.0734
_refine_ls_wR_factor_ref 0.0873
_reflns_number_gt 3646
_reflns_number_total 5244
_reflns_threshold_expression >2sigma(I)
_cod_data_source_file jp101990f_si_001.cif
_cod_data_source_block hw1
_cod_depositor_comments
;
The following automatic conversions were performed:

'_symmetry_cell_setting' value 'Triclinic' changed to 'triclinic'
according to /home/saulius/struct/CIF-dictionaries/cif_core.dic
dictionary named 'cif_core.dic' version 2.4.2 from 2011-04-26.

Automatic conversion script
Id: cif_fix_values 1715 2011-07-08 13:25:40Z adriana 
;
_cod_original_sg_symbol_H-M P-1
_cod_database_code 1502684

loop_
_symmetry_equiv_pos_as_xyz
'x, y, z'
'-x, -y, -z'

loop_
_atom_site_label
_atom_site_type_symbol
_atom_site_fract_x
_atom_site_fract_y
_atom_site_fract_z
_atom_site_U_iso_or_equiv
_atom_site_adp_type
_atom_site_occupancy
_atom_site_symmetry_multiplicity
_atom_site_calc_flag
_atom_site_refinement_flags
Au1 Au 1.0000 0.5000 0.0000 0.03603(11) Uani 1 2 d S
Cl1 Cl 1.1766(2) 0.35133(18) 0.01310(10) 0.0531(4) Uani 1 1 d .
Cl2 Cl 0.7544(2) 0.34905(19) 0.02904(10) 0.0565(4) Uani 1 1 d .
Au2 Au 0.5000 0.5000 0.5000 0.04552(12) Uani 1 2 d S
Cl3 Cl 0.2598(2) 0.32471(18) 0.45576(10) 0.0626(5) Uani 1 1 d .
Cl4 Cl 0.6890(3) 0.36229(19) 0.45390(12) 0.0672(5) Uani 1 1 d .
O1 O 0.9437(5) 1.0121(4) 0.4363(2) 0.0398(9) Uani 1 1 d .
H1 H 1.0000 1.0000 0.5000 0.06(3) Uiso 1 2 d S
C1 C 0.7590(7) 0.9018(5) 0.3212(3) 0.0286(12) Uani 1 1 d .
C2 C 0.6351(7) 0.7767(5) 0.2870(3) 0.0282(12) Uani 1 1 d .
C3 C 0.5515(7) 0.6752(6) 0.3288(3) 0.0354(13) Uani 1 1 d .
H3 H 0.5742 0.6899 0.3832 0.042 Uiso 1 1 calc R
C4 C 0.4386(8) 0.5565(6) 0.2915(4) 0.0418(14) Uani 1 1 d .
H4 H 0.3859 0.4910 0.3209 0.050 Uiso 1 1 calc R
C5 C 0.3992(8) 0.5296(6) 0.2114(3) 0.0406(14) Uani 1 1 d .
H5 H 0.3225 0.4462 0.1871 0.049 Uiso 1 1 calc R
C6 C 0.4714(7) 0.6233(6) 0.1685(3) 0.0387(14) Uani 1 1 d .
H6 H 0.4440 0.6057 0.1143 0.046 Uiso 1 1 calc R
C7 C 0.5891(7) 0.7489(5) 0.2051(3) 0.0293(12) Uani 1 1 d .
C8 C 0.6594(7) 0.8466(6) 0.1611(3) 0.0345(13) Uani 1 1 d .
H8 H 0.6298 0.8268 0.1070 0.041 Uiso 1 1 calc R
C9 C 0.7719(7) 0.9723(6) 0.1936(3) 0.0334(13) Uani 1 1 d .
C10 C 0.8388(8) 1.0695(7) 0.1458(4) 0.0423(15) Uani 1 1 d .
H10 H 0.8057 1.0483 0.0920 0.051 Uiso 1 1 calc R
C11 C 0.9474(8) 1.1899(7) 0.1763(4) 0.0456(16) Uani 1 1 d .
H11 H 0.9916 1.2530 0.1441 0.055 Uiso 1 1 calc R
C12 C 0.9949(8) 1.2216(6) 0.2553(4) 0.0447(16) Uani 1 1 d .
H12 H 1.0710 1.3073 0.2762 0.054 Uiso 1 1 calc R
C13 C 0.9349(7) 1.1325(6) 0.3047(3) 0.0378(14) Uani 1 1 d .
H13 H 0.9690 1.1581 0.3583 0.045 Uiso 1 1 calc R
C14 C 0.8227(7) 1.0033(5) 0.2748(3) 0.0288(12) Uani 1 1 d .
C15 C 0.8275(7) 0.9139(6) 0.3991(3) 0.0313(12) Uani 1 1 d .
H15 H 0.7811 0.8415 0.4249 0.038 Uiso 1 1 calc R
O2 O 0.3900(6) 0.9433(4) 0.4469(2) 0.0480(11) Uani 1 1 d .
H2 H 0.5000 1.0000 0.5000 0.14(5) Uiso 1 2 d S
C16 C 0.2897(7) 0.9372(5) 0.3168(3) 0.0278(11) Uani 1 1 d .
C17 C 0.1647(7) 0.8068(6) 0.3065(3) 0.0306(12) Uani 1 1 d .
C18 C 0.1186(8) 0.7316(6) 0.3664(3) 0.0397(14) Uani 1 1 d .
H18 H 0.1713 0.7671 0.4172 0.048 Uiso 1 1 calc R
C19 C -0.0014(8) 0.6081(6) 0.3513(4) 0.0466(15) Uani 1 1 d .
H19 H -0.0307 0.5598 0.3921 0.056 Uiso 1 1 calc R
C20 C -0.0823(8) 0.5515(6) 0.2764(4) 0.0482(16) Uani 1 1 d .
H20 H -0.1639 0.4656 0.2672 0.058 Uiso 1 1 calc R
C21 C -0.0429(8) 0.6203(6) 0.2173(4) 0.0398(14) Uani 1 1 d .
H21 H -0.0990 0.5829 0.1672 0.048 Uiso 1 1 calc R
C22 C 0.0813(7) 0.7473(6) 0.2305(3) 0.0318(12) Uani 1 1 d .
C23 C 0.1226(7) 0.8170(6) 0.1693(3) 0.0367(13) Uani 1 1 d .
H23 H 0.0663 0.7762 0.1196 0.044 Uiso 1 1 calc R
C24 C 0.2417(7) 0.9430(6) 0.1776(3) 0.0349(13) Uani 1 1 d .
C25 C 0.2804(9) 1.0079(7) 0.1121(4) 0.0480(16) Uani 1 1 d .
H25 H 0.2244 0.9641 0.0628 0.058 Uiso 1 1 calc R
C26 C 0.3944(9) 1.1295(7) 0.1196(4) 0.0497(17) Uani 1 1 d .
H26 H 0.4218 1.1698 0.0756 0.060 Uiso 1 1 calc R
C27 C 0.4726(9) 1.1961(7) 0.1926(4) 0.0497(17) Uani 1 1 d .
H27 H 0.5506 1.2830 0.1976 0.060 Uiso 1 1 calc R
C28 C 0.4395(8) 1.1390(6) 0.2578(4) 0.0403(14) Uani 1 1 d .
H28 H 0.4938 1.1876 0.3066 0.048 Uiso 1 1 calc R
C29 C 0.3257(7) 1.0090(5) 0.2524(3) 0.0303(12) Uani 1 1 d .
C30 C 0.3926(8) 0.9966(6) 0.3874(3) 0.0367(13) Uani 1 1 d .
H30 H 0.4696 1.0834 0.3902 0.044 Uiso 1 1 calc R

loop_
_atom_site_aniso_label
_atom_site_aniso_U_11
_atom_site_aniso_U_22
_atom_site_aniso_U_33
_atom_site_aniso_U_23
_atom_site_aniso_U_13
_atom_site_aniso_U_12
Au1 0.0403(2) 0.0373(2) 0.02665(18) 0.00537(13) -0.00030(13) 0.00148(15)
Cl1 0.0578(10) 0.0526(10) 0.0502(10) 0.0084(8) -0.0046(8) 0.0171(9)
Cl2 0.0489(10) 0.0600(11) 0.0545(10) 0.0205(8) 0.0038(8) -0.0084(8)
Au2 0.0557(2) 0.0362(2) 0.0330(2) 0.01454(15) -0.00962(16) -0.02021(17)
Cl3 0.0630(11) 0.0489(11) 0.0553(11) 0.0110(8) -0.0130(8) -0.0312(8)
Cl4 0.0686(12) 0.0492(11) 0.0742(13) 0.0139(9) -0.0015(10) -0.0080(9)
O1 0.046(2) 0.033(2) 0.034(2) 0.0062(17) -0.0068(18) -0.0051(19)
C1 0.028(3) 0.029(3) 0.028(3) 0.004(2) 0.000(2) 0.006(2)
C2 0.027(3) 0.024(3) 0.034(3) 0.006(2) 0.002(2) 0.007(2)
C3 0.034(3) 0.033(3) 0.037(3) 0.013(2) 0.001(2) -0.002(3)
C4 0.037(3) 0.029(3) 0.058(4) 0.017(3) -0.002(3) -0.004(3)
C5 0.038(3) 0.028(3) 0.050(4) 0.002(3) -0.010(3) 0.001(3)
C6 0.034(3) 0.035(3) 0.043(3) 0.001(3) -0.009(3) 0.005(3)
C7 0.029(3) 0.028(3) 0.032(3) 0.006(2) 0.000(2) 0.008(2)
C8 0.038(3) 0.038(3) 0.029(3) 0.006(2) 0.000(2) 0.012(3)
C9 0.029(3) 0.038(3) 0.037(3) 0.015(3) 0.005(2) 0.008(3)
C10 0.043(4) 0.049(4) 0.041(3) 0.019(3) 0.006(3) 0.014(3)
C11 0.039(4) 0.046(4) 0.059(4) 0.033(3) 0.008(3) 0.005(3)
C12 0.033(3) 0.030(3) 0.071(5) 0.021(3) -0.002(3) -0.003(3)
C13 0.033(3) 0.035(3) 0.045(4) 0.014(3) -0.002(3) 0.002(3)
C14 0.023(3) 0.026(3) 0.037(3) 0.010(2) 0.005(2) 0.001(2)
C15 0.029(3) 0.031(3) 0.033(3) 0.006(2) 0.005(2) 0.003(3)
O2 0.051(3) 0.052(3) 0.033(2) 0.007(2) -0.0084(19) -0.006(2)
C16 0.030(3) 0.023(3) 0.030(3) 0.003(2) 0.002(2) 0.005(2)
C17 0.026(3) 0.031(3) 0.036(3) 0.006(2) 0.004(2) 0.007(2)
C18 0.040(3) 0.038(4) 0.040(3) 0.012(3) -0.002(3) 0.003(3)
C19 0.042(4) 0.037(4) 0.063(4) 0.023(3) 0.006(3) 0.002(3)
C20 0.034(3) 0.030(4) 0.074(5) 0.005(3) 0.005(3) -0.001(3)
C21 0.032(3) 0.032(3) 0.049(4) -0.003(3) 0.001(3) 0.002(3)
C22 0.026(3) 0.029(3) 0.038(3) 0.001(2) 0.003(2) 0.005(2)
C23 0.032(3) 0.045(4) 0.030(3) -0.001(3) -0.002(2) 0.008(3)
C24 0.033(3) 0.039(4) 0.033(3) 0.008(3) 0.002(2) 0.009(3)
C25 0.045(4) 0.064(5) 0.037(4) 0.022(3) 0.002(3) 0.008(4)
C26 0.046(4) 0.057(5) 0.051(4) 0.028(3) 0.006(3) 0.009(4)
C27 0.040(4) 0.037(4) 0.079(5) 0.027(3) 0.013(3) 0.009(3)
C28 0.036(3) 0.033(4) 0.050(4) 0.007(3) 0.002(3) 0.004(3)
C29 0.025(3) 0.028(3) 0.038(3) 0.007(2) 0.003(2) 0.005(2)
C30 0.035(3) 0.032(3) 0.040(3) 0.002(3) 0.002(3) 0.004(3)

loop_
_atom_type_symbol
_atom_type_description
_atom_type_scat_dispersion_real
_atom_type_scat_dispersion_imag
_atom_type_scat_source
C C 0.0033 0.0016 'International Tables Vol C Tables 4.2.6.8 and 6.1.1.4'
H H 0.0000 0.0000 'International Tables Vol C Tables 4.2.6.8 and 6.1.1.4'
O O 0.0106 0.0060 'International Tables Vol C Tables 4.2.6.8 and 6.1.1.4'
Cl Cl 0.1484 0.1585 'International Tables Vol C Tables 4.2.6.8 and 6.1.1.4'
Au Au -2.0133 8.8022 'International Tables Vol C Tables 4.2.6.8 and 6.1.1.4'

loop_
_geom_angle_atom_site_label_1
_geom_angle_atom_site_label_2
_geom_angle_atom_site_label_3
_geom_angle
_geom_angle_site_symmetry_1
_geom_angle_site_symmetry_3
Cl1 Au1 Cl1 180.00(8) . 2_765
Cl1 Au1 Cl2 89.84(7) . 2_765
Cl1 Au1 Cl2 90.16(7) 2_765 2_765
Cl1 Au1 Cl2 90.16(7) . .
Cl1 Au1 Cl2 89.84(7) 2_765 .
Cl2 Au1 Cl2 180.00(8) 2_765 .
Cl3 Au2 Cl3 180.00(8) . 2_666
Cl3 Au2 Cl4 89.47(7) . .
Cl3 Au2 Cl4 90.53(7) 2_666 .
Cl3 Au2 Cl4 90.53(7) . 2_666
Cl3 Au2 Cl4 89.47(7) 2_666 2_666
Cl4 Au2 Cl4 180.00(10) . 2_666
C15 O1 H1 117.2(4) . .
C15 C1 C2 117.3(5) . .
C15 C1 C14 122.4(5) . .
C2 C1 C14 120.0(5) . .
C3 C2 C7 116.0(5) . .
C3 C2 C1 124.7(5) . .
C7 C2 C1 119.3(5) . .
C4 C3 C2 121.1(5) . .
C4 C3 H3 119.4 . .
C2 C3 H3 119.4 . .
C3 C4 C5 122.0(5) . .
C3 C4 H4 119.0 . .
C5 C4 H4 119.0 . .
C6 C5 C4 119.8(5) . .
C6 C5 H5 120.1 . .
C4 C5 H5 120.1 . .
C5 C6 C7 120.1(5) . .
C5 C6 H6 119.9 . .
C7 C6 H6 119.9 . .
C8 C7 C6 119.9(5) . .
C8 C7 C2 119.2(5) . .
C6 C7 C2 120.9(5) . .
C7 C8 C9 122.8(5) . .
C7 C8 H8 118.6 . .
C9 C8 H8 118.6 . .
C8 C9 C14 119.8(5) . .
C8 C9 C10 120.4(5) . .
C14 C9 C10 119.8(6) . .
C11 C10 C9 120.9(6) . .
C11 C10 H10 119.6 . .
C9 C10 H10 119.5 . .
C10 C11 C12 119.6(6) . .
C10 C11 H11 120.2 . .
C12 C11 H11 120.2 . .
C13 C12 C11 122.4(6) . .
C13 C12 H12 118.8 . .
C11 C12 H12 118.8 . .
C12 C13 C14 120.0(6) . .
C12 C13 H13 120.0 . .
C14 C13 H13 120.0 . .
C13 C14 C9 117.3(5) . .
C13 C14 C1 123.9(5) . .
C9 C14 C1 118.7(5) . .
O1 C15 C1 125.8(5) . .
O1 C15 H15 117.1 . .
C1 C15 H15 117.1 . .
C30 O2 H2 117.6(5) . .
C30 C16 C17 122.2(5) . .
C30 C16 C29 116.8(5) . .
C17 C16 C29 120.9(5) . .
C18 C17 C22 117.1(5) . .
C18 C17 C16 124.6(5) . .
C22 C17 C16 118.4(5) . .
C19 C18 C17 120.6(6) . .
C19 C18 H18 119.7 . .
C17 C18 H18 119.7 . .
C18 C19 C20 121.5(6) . .
C18 C19 H19 119.3 . .
C20 C19 H19 119.3 . .
C21 C20 C19 120.0(6) . .
C21 C20 H20 120.0 . .
C19 C20 H20 120.0 . .
C20 C21 C22 120.2(6) . .
C20 C21 H21 119.9 . .
C22 C21 H21 119.9 . .
C23 C22 C21 119.9(5) . .
C23 C22 C17 119.4(5) . .
C21 C22 C17 120.7(5) . .
C24 C23 C22 123.6(5) . .
C24 C23 H23 118.2 . .
C22 C23 H23 118.2 . .
C23 C24 C29 119.5(5) . .
C23 C24 C25 120.7(6) . .
C29 C24 C25 119.7(6) . .
C26 C25 C24 121.1(6) . .
C26 C25 H25 119.5 . .
C24 C25 H25 119.5 . .
C25 C26 C27 119.6(6) . .
C25 C26 H26 120.2 . .
C27 C26 H26 120.2 . .
C28 C27 C26 121.9(7) . .
C28 C27 H27 119.0 . .
C26 C27 H27 119.0 . .
C27 C28 C29 120.7(6) . .
C27 C28 H28 119.7 . .
C29 C28 H28 119.7 . .
C28 C29 C24 117.0(5) . .
C28 C29 C16 124.8(5) . .
C24 C29 C16 118.2(5) . .
O2 C30 C16 125.5(6) . .
O2 C30 H30 117.3 . .
C16 C30 H30 117.3 . .

loop_
_geom_bond_atom_site_label_1
_geom_bond_atom_site_label_2
_geom_bond_distance
_geom_bond_site_symmetry_2
Au1 Cl1 2.2693(16) .
Au1 Cl1 2.2693(16) 2_765
Au1 Cl2 2.2702(16) 2_765
Au1 Cl2 2.2702(16) .
Au2 Cl3 2.2656(16) .
Au2 Cl3 2.2656(16) 2_666
Au2 Cl4 2.274(2) .
Au2 Cl4 2.274(2) 2_666
O1 C15 1.248(6) .
O1 H1 1.220(4) .
C1 C15 1.419(7) .
C1 C2 1.430(7) .
C1 C14 1.435(7) .
C2 C3 1.417(7) .
C2 C7 1.425(7) .
C3 C4 1.364(8) .
C3 H3 0.9400 .
C4 C5 1.387(8) .
C4 H4 0.9400 .
C5 C6 1.348(8) .
C5 H5 0.9400 .
C6 C7 1.423(7) .
C6 H6 0.9400 .
C7 C8 1.387(8) .
C8 C9 1.390(8) .
C8 H8 0.9400 .
C9 C14 1.421(8) .
C9 C10 1.424(8) .
C10 C11 1.331(9) .
C10 H10 0.9400 .
C11 C12 1.379(9) .
C11 H11 0.9400 .
C12 C13 1.375(8) .
C12 H12 0.9400 .
C13 C14 1.405(8) .
C13 H13 0.9400 .
C15 H15 0.9400 .
O2 C30 1.255(7) .
O2 H2 1.206(4) .
C16 C30 1.407(7) .
C16 C17 1.433(7) .
C16 C29 1.446(7) .
C17 C18 1.410(8) .
C17 C22 1.426(7) .
C18 C19 1.361(8) .
C18 H18 0.9400 .
C19 C20 1.399(9) .
C19 H19 0.9400 .
C20 C21 1.351(9) .
C20 H20 0.9400 .
C21 C22 1.402(8) .
C21 H21 0.9400 .
C22 C23 1.390(8) .
C23 C24 1.381(8) .
C23 H23 0.9400 .
C24 C29 1.423(7) .
C24 C25 1.424(8) .
C25 C26 1.329(9) .
C25 H25 0.9400 .
C26 C27 1.384(9) .
C26 H26 0.9400 .
C27 C28 1.372(8) .
C27 H27 0.9400 .
C28 C29 1.401(8) .
C28 H28 0.9400 .
C30 H30 0.9400 .

loop_
_geom_torsion_atom_site_label_1
_geom_torsion_atom_site_label_2
_geom_torsion_atom_site_label_3
_geom_torsion_atom_site_label_4
_geom_torsion
C15 C1 C2 C3 11.8(8)
C14 C1 C2 C3 -174.1(5)
C15 C1 C2 C7 -168.3(4)
C14 C1 C2 C7 5.7(7)
C7 C2 C3 C4 2.0(8)
C1 C2 C3 C4 -178.1(5)
C2 C3 C4 C5 -0.4(9)
C3 C4 C5 C6 -1.1(9)
C4 C5 C6 C7 0.6(8)
C5 C6 C7 C8 -178.4(5)
C5 C6 C7 C2 1.1(8)
C3 C2 C7 C8 177.1(5)
C1 C2 C7 C8 -2.8(7)
C3 C2 C7 C6 -2.4(7)
C1 C2 C7 C6 177.7(5)
C6 C7 C8 C9 178.6(5)
C2 C7 C8 C9 -0.9(8)
C7 C8 C9 C14 1.6(8)
C7 C8 C9 C10 -179.3(5)
C8 C9 C10 C11 -179.6(6)
C14 C9 C10 C11 -0.6(8)
C9 C10 C11 C12 -0.5(9)
C10 C11 C12 C13 0.5(9)
C11 C12 C13 C14 0.7(9)
C12 C13 C14 C9 -1.7(8)
C12 C13 C14 C1 177.6(5)
C8 C9 C14 C13 -179.3(5)
C10 C9 C14 C13 1.7(7)
C8 C9 C14 C1 1.3(7)
C10 C9 C14 C1 -177.7(5)
C15 C1 C14 C13 -10.6(8)
C2 C1 C14 C13 175.7(5)
C15 C1 C14 C9 168.7(5)
C2 C1 C14 C9 -5.0(7)
C2 C1 C15 O1 175.8(5)
C14 C1 C15 O1 1.9(8)
C30 C16 C17 C18 6.4(8)
C29 C16 C17 C18 -178.4(5)
C30 C16 C17 C22 -173.0(5)
C29 C16 C17 C22 2.2(7)
C22 C17 C18 C19 -0.4(8)
C16 C17 C18 C19 -179.8(5)
C17 C18 C19 C20 0.3(9)
C18 C19 C20 C21 -0.6(9)
C19 C20 C21 C22 1.2(9)
C20 C21 C22 C23 179.4(5)
C20 C21 C22 C17 -1.4(8)
C18 C17 C22 C23 -179.8(5)
C16 C17 C22 C23 -0.3(7)
C18 C17 C22 C21 1.0(7)
C16 C17 C22 C21 -179.6(5)
C21 C22 C23 C24 179.3(5)
C17 C22 C23 C24 0.0(8)
C22 C23 C24 C29 -1.5(8)
C22 C23 C24 C25 178.9(5)
C23 C24 C25 C26 179.8(6)
C29 C24 C25 C26 0.2(9)
C24 C25 C26 C27 -2.1(10)
C25 C26 C27 C28 1.6(10)
C26 C27 C28 C29 0.7(9)
C27 C28 C29 C24 -2.5(8)
C27 C28 C29 C16 176.7(5)
C23 C24 C29 C28 -177.5(5)
C25 C24 C29 C28 2.1(8)
C23 C24 C29 C16 3.3(8)
C25 C24 C29 C16 -177.2(5)
C30 C16 C29 C28 -7.3(8)
C17 C16 C29 C28 177.2(5)
C30 C16 C29 C24 171.8(5)
C17 C16 C29 C24 -3.6(8)
C17 C16 C30 O2 1.5(9)
C29 C16 C30 O2 -173.9(5)
